data_7063394
loop_
_publ_author_name
'Li, Fengjiao'
'Dong, Yiran'
'Miao, Jinling'
'Nie, Yong'
'Zhang, Yujian'
'Li, Tianrui'
'Xu, Chunyue'
'Liu, Guangning'
'Jiang, Xuchuan'

_publ_section_title
;
 Halogen-containing bridged carborane--tetraphenylethene compounds:
 efficient and wide-range shifted excitation-dependent emissions
;
_journal_issue 35
_journal_name_full 'New Journal of Chemistry'
_journal_page_first 15532
_journal_page_last 15539
_journal_paper_doi 10.1039/D4NJ02867H
_journal_volume 48
_journal_year 2024
_chemical_formula_moiety 'C29 H30 B10 Cl F'
_chemical_formula_sum 'C29 H30 B10 Cl F'
_chemical_formula_weight 541.08
_space_group_crystal_system monoclinic
_space_group_IT_number 15
_space_group_name_Hall '-C 2yc'
_space_group_name_H-M_alt 'C 1 2/c 1'
_atom_sites_solution_hydrogens geom
_atom_sites_solution_primary dual
_audit_creation_date 2023-10-20
_audit_creation_method
;
Olex2 1.2
(compiled 2018.05.29 svn.r3508 for OlexSys, GUI svn.r5506)
;
_audit_update_record
;
2023-10-27 deposited with the CCDC.	2024-08-07 downloaded from the CCDC.
;
_cell_angle_alpha 90
_cell_angle_beta 98.367(3)
_cell_angle_gamma 90
_cell_formula_units_Z 8
_cell_length_a 14.1612(4)
_cell_length_b 12.8676(4)
_cell_length_c 31.9346(10)
_cell_measurement_reflns_used 12803
_cell_measurement_temperature 293(2)
_cell_measurement_theta_max 31.1240
_cell_measurement_theta_min 2.1320
_cell_volume 5757.2(3)
_computing_cell_refinement 'CrysAlisPro 1.171.39.46e (Rigaku OD, 2018)'
_computing_data_collection 'CrysAlisPro 1.171.39.46e (Rigaku OD, 2018)'
_computing_data_reduction 'CrysAlisPro 1.171.39.46e (Rigaku OD, 2018)'
_computing_molecular_graphics 'Olex2 (Dolomanov et al., 2009)'
_computing_publication_material 'Olex2 (Dolomanov et al., 2009)'
_computing_structure_refinement 'ShelXL (Sheldrick, 2015)'
_computing_structure_solution 'ShelXT (Sheldrick, 2015)'
_diffrn_ambient_temperature 293(2)
_diffrn_detector 'CCD plate'
_diffrn_measured_fraction_theta_full 1.000
_diffrn_measured_fraction_theta_max 1.000
_diffrn_measurement_details
;
List of Runs (angles in degrees, time in seconds):

  # Type    Start    End  Width  t~exp~   \w     \q     \k     \f   Frames
#--------------------------------------------------------------------------
  1  \w    -37.00  94.00   1.00    6.00    --    5.00  54.00 -36.00  131
  2  \w    -84.00  47.00   1.00    6.00    --    5.00 -54.00 179.00  131
  3  \w   -113.00  19.00   1.00    6.00    --  -23.80 -54.00 179.00  132
  4  \w    -66.00  66.00   1.00    6.00    --  -23.80  54.00 -36.00  132
  5  \w    -66.00  66.00   1.00    6.00    --  -23.80  57.00  60.00  132
  6  \w   -113.00  61.00   1.00    6.00    --  -23.80  19.00   0.00  174
  7  \w    -63.00 -37.00   1.00    6.00    --  -23.80  57.00-180.00   26
  8  \w     -3.00  24.00   1.00    6.00    --  -23.80  57.00-180.00   27
  9  \w   -113.00  14.00   1.00    6.00    --  -23.80 -70.00  90.00  127
;
_diffrn_measurement_device 'four-circle diffractometer'
_diffrn_measurement_device_type 'XtaLAB AFC12 (RCD3): Kappa single'
_diffrn_measurement_method '\w scans'
_diffrn_orient_matrix_type 'CrysAlisPro convention (1999,Acta A55,543-557)'
_diffrn_orient_matrix_UB_11 0.0098192000
_diffrn_orient_matrix_UB_12 0.0114933000
_diffrn_orient_matrix_UB_13 -0.0206511000
_diffrn_orient_matrix_UB_21 -0.0397037000
_diffrn_orient_matrix_UB_22 0.0341437000
_diffrn_orient_matrix_UB_23 -0.0030758000
_diffrn_orient_matrix_UB_31 0.0298645000
_diffrn_orient_matrix_UB_32 0.0417320000
_diffrn_orient_matrix_UB_33 0.0082168000
_diffrn_radiation_monochromator mirror
_diffrn_radiation_probe x-ray
_diffrn_radiation_type MoK\a
_diffrn_radiation_wavelength 0.71073
_diffrn_reflns_av_unetI/netI 0.0296
_diffrn_reflns_Laue_measured_fraction_full 1.000
_diffrn_reflns_Laue_measured_fraction_max 1.000
_diffrn_reflns_limit_h_max 18
_diffrn_reflns_limit_h_min -16
_diffrn_reflns_limit_k_max 17
_diffrn_reflns_limit_k_min -17
_diffrn_reflns_limit_l_max 42
_diffrn_reflns_limit_l_min -42
_diffrn_reflns_number 8724
_diffrn_reflns_point_group_measured_fraction_full 1.000
_diffrn_reflns_point_group_measured_fraction_max 1.000
_diffrn_reflns_theta_full 25.242
_diffrn_reflns_theta_max 28.281
_diffrn_reflns_theta_min 2.149
_diffrn_source 'Rotating-anode X-ray tube'
_diffrn_source_type 'Rigaku (Mo) X-ray Source'
_exptl_absorpt_coefficient_mu 0.159
_exptl_absorpt_correction_T_max 1.00000
_exptl_absorpt_correction_T_min 0.59599
_exptl_absorpt_correction_type multi-scan
_exptl_absorpt_process_details
;
CrysAlisPro 1.171.39.46e (Rigaku Oxford Diffraction, 2018)
Empirical absorption correction using spherical harmonics,
 implemented in SCALE3 ABSPACK scaling algorithm.
;
_exptl_crystal_colour 'clear light colourless'
_exptl_crystal_colour_lustre clear
_exptl_crystal_colour_modifier light
_exptl_crystal_colour_primary colourless
_exptl_crystal_density_diffrn 1.248
_exptl_crystal_description plate
_exptl_crystal_F_000 2240
_exptl_crystal_size_max 0.2
_exptl_crystal_size_mid 0.18
_exptl_crystal_size_min 0.08
_refine_diff_density_max 0.478
_refine_diff_density_min -0.515
_refine_diff_density_rms 0.089
_refine_ls_extinction_method none
_refine_ls_goodness_of_fit_ref 1.127
_refine_ls_hydrogen_treatment constr
_refine_ls_matrix_type full
_refine_ls_number_parameters 373
_refine_ls_number_reflns 8724
_refine_ls_number_restraints 0
_refine_ls_restrained_S_all 1.127
_refine_ls_R_factor_all 0.0823
_refine_ls_R_factor_gt 0.0746
_refine_ls_shift/su_max 0.002
_refine_ls_shift/su_mean 0.000
_refine_ls_structure_factor_coef Fsqd
_refine_ls_weighting_details 'w=1/[\s^2^(Fo^2^)+(0.1154P)^2^+8.9826P] where P=(Fo^2^+2Fc^2^)/3'
_refine_ls_weighting_scheme calc
_refine_ls_wR_factor_gt 0.2028
_refine_ls_wR_factor_ref 0.2076
_reflns_Friedel_coverage 0.000
_reflns_number_gt 7885
_reflns_number_total 8724
_reflns_threshold_expression 'I > 2\s(I)'
_twin_special_details
;
Component 2 rotated by -179.9908\% 
 around [0.95 0.00 -0.31] (reciprocal) or [1.00 0.00 0.00] (direct)
;
_cod_data_source_file d4nj02867h2.cif
_cod_data_source_block r20231016b_twin1_hklf4
_cod_depositor_comments 'Adding full bibliography for 7063394.cif.'
_cod_database_code 7063394
_shelx_shelxl_version_number 2018/3
_shelx_space_group_comment
;
The symmetry employed for this shelxl refinement is uniquely defined
by the following loop, which should always be used as a source of
symmetry information in preference to the above space-group names.
They are only intended as comments.
;
_shelx_estimated_absorpt_t_max 0.987
_shelx_estimated_absorpt_t_min 0.969
_olex2_refinement_description
;
1. Twinned data refinement
 Scales: 0.41(7)
 0.31(2) 0.14(5) 0.14(5)
2. Fixed Uiso
 At 1.2 times of:
  All B(H) groups, All C(H) groups
3.a Ternary CH refined with riding coordinates:
 C27(H27)
3.b Aromatic/amide H refined with riding coordinates:
 C2(H2), C3(H3), C4(H4), C5(H5), C6(H6), C9(H9), C10(H10), C11(H11), C12(H12),
 C13(H13), C16(H16), C17(H17), C18(H18), C19(H19), C20(H20), C22(H22), C23(H23),
  C26(H26)
3.c Boron cage BH refined with riding coordinates:
 C29(H29), B1(H1), B2(H2A), B3(H3A), B4(H4A), B5(H5A), B6(H6A), B7(H7), B8(H8),
  B9(H9A), B10(H10A)
;
_olex2_submission_special_instructions 'No special instructions were received'
_oxdiff_exptl_absorpt_empirical_details
;
Empirical correction (ABSPACK) includes:
- Absorption correction using spherical harmonics
- Frame scaling
;
_oxdiff_exptl_absorpt_empirical_full_max 2.040
_oxdiff_exptl_absorpt_empirical_full_min 0.565
_oxdiff_twin_integration_method simultaneous
_oxdiff_twin_items 2

loop_
_space_group_symop_operation_xyz
'x, y, z'
'-x, y, -z+1/2'
'x+1/2, y+1/2, z'
'-x+1/2, y+1/2, -z+1/2'
'-x, -y, -z'
'x, -y, z-1/2'
'-x+1/2, -y+1/2, -z'
'x+1/2, -y+1/2, z-1/2'

loop_
_atom_site_label
_atom_site_type_symbol
_atom_site_fract_x
_atom_site_fract_y
_atom_site_fract_z
_atom_site_U_iso_or_equiv
_atom_site_adp_type
_atom_site_occupancy
_atom_site_site_symmetry_order
_atom_site_calc_flag
_atom_site_refinement_flags_posn
_atom_site_refinement_flags_adp
_atom_site_refinement_flags_occupancy
_atom_site_disorder_assembly
_atom_site_disorder_group
Cl1 Cl 0.51373(8) 0.51632(9) 0.69352(3) 0.0390(3) Uani 1 1 d . . . . .
F1 F 0.55735(17) 0.73091(16) 0.59377(7) 0.0314(5) Uani 1 1 d . . . . .
C29 C 0.7212(3) 0.5748(3) 0.73326(11) 0.0250(7) Uani 1 1 d . . . . .
H29 H 0.689957 0.500538 0.741367 0.030 Uiso 1 1 calc R . . . .
C1 C 0.7388(2) 0.1515(2) 0.58542(10) 0.0146(6) Uani 1 1 d . . . . .
C2 C 0.6762(2) 0.0826(3) 0.60088(10) 0.0183(6) Uani 1 1 d . . . . .
H2 H 0.620388 0.107324 0.609510 0.022 Uiso 1 1 calc R . . . .
C3 C 0.6972(3) -0.0236(3) 0.60340(11) 0.0224(7) Uani 1 1 d . . . . .
H3 H 0.655961 -0.069332 0.614178 0.027 Uiso 1 1 calc R . . . .
C4 C 0.7792(3) -0.0604(3) 0.58990(11) 0.0224(7) Uani 1 1 d . . . . .
H4 H 0.792592 -0.131190 0.591363 0.027 Uiso 1 1 calc R . . . .
C5 C 0.8412(2) 0.0066(3) 0.57430(11) 0.0221(7) Uani 1 1 d . . . . .
H5 H 0.896101 -0.019031 0.565153 0.027 Uiso 1 1 calc R . . . .
C6 C 0.8220(2) 0.1125(2) 0.57218(11) 0.0186(6) Uani 1 1 d . . . . .
H6 H 0.864528 0.157714 0.561936 0.022 Uiso 1 1 calc R . . . .
C7 C 0.7218(2) 0.2665(2) 0.58526(10) 0.0153(6) Uani 1 1 d . . . . .
C8 C 0.8048(2) 0.3297(2) 0.60563(10) 0.0159(6) Uani 1 1 d . . . . .
C9 C 0.8512(2) 0.2994(3) 0.64559(10) 0.0177(6) Uani 1 1 d . . . . .
H9 H 0.830996 0.240226 0.658426 0.021 Uiso 1 1 calc R . . . .
C10 C 0.9270(2) 0.3569(3) 0.66617(11) 0.0227(7) Uani 1 1 d . . . . .
H10 H 0.955700 0.337585 0.693108 0.027 Uiso 1 1 calc R . . . .
C11 C 0.9602(2) 0.4433(3) 0.64667(12) 0.0227(7) Uani 1 1 d . . . . .
H11 H 1.011954 0.481004 0.660131 0.027 Uiso 1 1 calc R . . . .
C12 C 0.9155(2) 0.4726(3) 0.60692(12) 0.0231(7) Uani 1 1 d . . . . .
H12 H 0.937583 0.530289 0.593711 0.028 Uiso 1 1 calc R . . . .
C13 C 0.8379(2) 0.4169(3) 0.58654(11) 0.0204(7) Uani 1 1 d . . . . .
H13 H 0.808096 0.438094 0.560038 0.024 Uiso 1 1 calc R . . . .
C14 C 0.6369(2) 0.3090(2) 0.56963(10) 0.0151(6) Uani 1 1 d . . . . .
C15 C 0.5547(2) 0.2498(2) 0.54693(10) 0.0173(6) Uani 1 1 d . . . . .
C16 C 0.5640(3) 0.1879(3) 0.51171(11) 0.0218(7) Uani 1 1 d . . . . .
H16 H 0.622828 0.182596 0.502203 0.026 Uiso 1 1 calc R . . . .
C17 C 0.4857(3) 0.1340(3) 0.49083(11) 0.0256(8) Uani 1 1 d . . . . .
H17 H 0.492703 0.093289 0.467429 0.031 Uiso 1 1 calc R . . . .
C18 C 0.3982(3) 0.1405(3) 0.50438(12) 0.0293(8) Uani 1 1 d . . . . .
H18 H 0.346475 0.103422 0.490496 0.035 Uiso 1 1 calc R . . . .
C19 C 0.3872(3) 0.2029(3) 0.53910(12) 0.0257(7) Uani 1 1 d . . . . .
H19 H 0.327950 0.207883 0.548284 0.031 Uiso 1 1 calc R . . . .
C20 C 0.4647(2) 0.2574(3) 0.55993(11) 0.0203(7) Uani 1 1 d . . . . .
H20 H 0.456748 0.299554 0.582816 0.024 Uiso 1 1 calc R . . . .
C21 C 0.6171(2) 0.4225(2) 0.57580(10) 0.0161(6) Uani 1 1 d . . . . .
C22 C 0.6022(2) 0.4902(3) 0.54173(10) 0.0191(6) Uani 1 1 d . . . . .
H22 H 0.604639 0.465193 0.514578 0.023 Uiso 1 1 calc R . . . .
C23 C 0.5839(2) 0.5946(3) 0.54753(11) 0.0214(7) Uani 1 1 d . . . . .
H23 H 0.576586 0.640426 0.524763 0.026 Uiso 1 1 calc R . . . .
C24 C 0.5766(2) 0.6292(3) 0.58794(12) 0.0214(7) Uani 1 1 d . . . . .
C25 C 0.5890(2) 0.5644(2) 0.62284(10) 0.0161(6) Uani 1 1 d . . . . .
C26 C 0.6097(2) 0.4597(2) 0.61625(10) 0.0140(6) Uani 1 1 d . . . . .
H26 H 0.618764 0.414377 0.639165 0.017 Uiso 1 1 calc R . . . .
C27 C 0.5772(2) 0.6073(3) 0.66560(11) 0.0196(7) Uani 1 1 d . . . . .
H27 H 0.536384 0.668814 0.660443 0.023 Uiso 1 1 calc R . . . .
C28 C 0.6706(2) 0.6439(2) 0.69267(10) 0.0155(6) Uani 1 1 d . . . . .
B1 B 0.6629(3) 0.6881(3) 0.74277(12) 0.0211(8) Uani 1 1 d . . . . .
H1 H 0.596021 0.691700 0.756420 0.025 Uiso 1 1 calc R . . . .
B2 B 0.6865(3) 0.7744(3) 0.70269(12) 0.0184(7) Uani 1 1 d . . . . .
H2A H 0.635307 0.835109 0.690225 0.022 Uiso 1 1 calc R . . . .
B3 B 0.7564(3) 0.7062(3) 0.66933(12) 0.0223(8) Uani 1 1 d . . . . .
H3A H 0.750138 0.722919 0.635252 0.027 Uiso 1 1 calc R . . . .
B4 B 0.7757(3) 0.5787(3) 0.68876(13) 0.0228(8) Uani 1 1 d . . . . .
H4A H 0.781311 0.511992 0.667703 0.027 Uiso 1 1 calc R . . . .
B5 B 0.8430(3) 0.5857(4) 0.73993(15) 0.0344(11) Uani 1 1 d . . . . .
H5A H 0.893388 0.524144 0.752283 0.041 Uiso 1 1 calc R . . . .
B6 B 0.7719(4) 0.6531(4) 0.77324(14) 0.0321(10) Uani 1 1 d . . . . .
H6A H 0.776376 0.634028 0.807045 0.038 Uiso 1 1 calc R . . . .
B7 B 0.7529(3) 0.7819(3) 0.75416(13) 0.0202(7) Uani 1 1 d . . . . .
H7 H 0.745890 0.847464 0.775575 0.024 Uiso 1 1 calc R . . . .
B8 B 0.8111(3) 0.7943(3) 0.70812(14) 0.0267(9) Uani 1 1 d . . . . .
H8 H 0.841660 0.868553 0.699547 0.032 Uiso 1 1 calc R . . . .
B9 B 0.8658(3) 0.6721(4) 0.69941(16) 0.0343(11) Uani 1 1 d . . . . .
H9A H 0.931947 0.667009 0.685232 0.041 Uiso 1 1 calc R . . . .
B10 B 0.8645(3) 0.7198(4) 0.75188(15) 0.0345(10) Uani 1 1 d . . . . .
H10A H 0.930016 0.745995 0.771852 0.041 Uiso 1 1 calc R . . . .

loop_
_atom_site_aniso_label
_atom_site_aniso_U_11
_atom_site_aniso_U_22
_atom_site_aniso_U_33
_atom_site_aniso_U_23
_atom_site_aniso_U_13
_atom_site_aniso_U_12
Cl1 0.0412(5) 0.0436(6) 0.0389(5) -0.0176(5) 0.0280(4) -0.0232(4)
F1 0.0418(13) 0.0149(10) 0.0344(12) -0.0040(9) -0.0051(10) 0.0077(9)
C29 0.039(2) 0.0186(16) 0.0167(15) 0.0012(13) 0.0010(14) 0.0066(15)
C1 0.0108(13) 0.0183(15) 0.0142(13) 0.0014(12) -0.0002(11) 0.0022(11)
C2 0.0176(15) 0.0216(16) 0.0161(14) 0.0003(12) 0.0039(12) 0.0033(12)
C3 0.0248(17) 0.0169(16) 0.0268(17) 0.0045(13) 0.0078(14) 0.0012(13)
C4 0.0253(16) 0.0153(15) 0.0260(17) -0.0009(14) 0.0022(14) 0.0056(12)
C5 0.0207(16) 0.0243(17) 0.0217(16) 0.0009(14) 0.0047(12) 0.0078(13)
C6 0.0147(15) 0.0174(15) 0.0244(16) 0.0018(13) 0.0058(12) 0.0010(11)
C7 0.0157(14) 0.0165(14) 0.0146(13) 0.0030(12) 0.0051(11) 0.0013(11)
C8 0.0156(15) 0.0143(14) 0.0182(15) -0.0003(12) 0.0042(12) 0.0032(11)
C9 0.0172(15) 0.0157(14) 0.0206(15) 0.0024(12) 0.0039(12) 0.0009(11)
C10 0.0176(15) 0.0304(18) 0.0201(16) -0.0014(14) 0.0026(12) 0.0061(13)
C11 0.0108(14) 0.0238(17) 0.0343(19) -0.0074(15) 0.0064(13) -0.0006(12)
C12 0.0154(15) 0.0193(16) 0.0362(19) 0.0014(14) 0.0095(14) 0.0007(12)
C13 0.0208(16) 0.0208(16) 0.0208(16) 0.0032(13) 0.0069(13) 0.0035(12)
C14 0.0163(14) 0.0146(14) 0.0148(14) 0.0002(11) 0.0029(12) 0.0030(11)
C15 0.0210(15) 0.0121(14) 0.0172(14) 0.0023(12) -0.0026(12) 0.0049(11)
C16 0.0289(18) 0.0170(15) 0.0185(15) 0.0005(12) -0.0001(13) 0.0083(13)
C17 0.039(2) 0.0167(16) 0.0182(16) -0.0030(13) -0.0053(15) 0.0062(14)
C18 0.036(2) 0.0200(17) 0.0274(18) 0.0007(15) -0.0098(15) -0.0032(15)
C19 0.0233(17) 0.0213(17) 0.0311(19) 0.0007(15) -0.0002(15) 0.0020(13)
C20 0.0210(16) 0.0157(15) 0.0238(16) -0.0035(12) 0.0025(13) 0.0041(12)
C21 0.0147(14) 0.0147(14) 0.0186(15) -0.0023(12) 0.0017(11) -0.0011(11)
C22 0.0200(15) 0.0189(15) 0.0169(14) -0.0010(13) -0.0019(12) 0.0016(12)
C23 0.0259(17) 0.0170(15) 0.0196(16) 0.0070(13) -0.0021(13) 0.0037(12)
C24 0.0217(16) 0.0133(15) 0.0277(17) -0.0024(13) -0.0012(13) 0.0032(12)
C25 0.0122(13) 0.0168(15) 0.0198(15) -0.0044(12) 0.0040(11) -0.0003(11)
C26 0.0109(13) 0.0166(14) 0.0143(14) 0.0006(11) 0.0013(11) 0.0022(10)
C27 0.0151(14) 0.0209(16) 0.0247(16) -0.0046(13) 0.0097(12) -0.0026(12)
C28 0.0136(14) 0.0205(15) 0.0126(13) -0.0015(12) 0.0031(11) 0.0018(11)
B1 0.0263(19) 0.0213(18) 0.0172(17) -0.0004(14) 0.0083(15) 0.0019(14)
B2 0.0158(16) 0.0153(16) 0.0231(18) -0.0001(14) -0.0005(13) -0.0019(13)
B3 0.0223(18) 0.0274(19) 0.0192(17) -0.0019(15) 0.0094(15) -0.0096(15)
B4 0.0141(16) 0.031(2) 0.0223(18) -0.0061(16) 0.0004(14) 0.0078(14)
B5 0.028(2) 0.040(3) 0.030(2) -0.0120(19) -0.0090(18) 0.0169(19)
B6 0.041(3) 0.032(2) 0.021(2) -0.0042(17) -0.0020(18) 0.0139(19)
B7 0.0164(16) 0.0239(18) 0.0194(18) -0.0051(15) -0.0007(13) 0.0029(14)
B8 0.0177(19) 0.030(2) 0.032(2) -0.0089(18) 0.0051(16) -0.0077(15)
B9 0.0151(19) 0.048(3) 0.039(2) -0.024(2) 0.0011(17) -0.0036(17)
B10 0.023(2) 0.047(3) 0.031(2) -0.017(2) -0.0062(17) 0.0079(19)

loop_
_atom_type_symbol
_atom_type_description
_atom_type_scat_dispersion_real
_atom_type_scat_dispersion_imag
_atom_type_scat_source
C C 0.0033 0.0016 'International Tables Vol C Tables 4.2.6.8 and 6.1.1.4'
H H 0.0000 0.0000 'International Tables Vol C Tables 4.2.6.8 and 6.1.1.4'
B B 0.0013 0.0007 'International Tables Vol C Tables 4.2.6.8 and 6.1.1.4'
Cl Cl 0.1484 0.1585 'International Tables Vol C Tables 4.2.6.8 and 6.1.1.4'
F F 0.0171 0.0103 'International Tables Vol C Tables 4.2.6.8 and 6.1.1.4'

loop_
_geom_angle_atom_site_label_1
_geom_angle_atom_site_label_2
_geom_angle_atom_site_label_3
_geom_angle
_geom_angle_site_symmetry_1
_geom_angle_site_symmetry_3
_geom_angle_publ_flag
C28 C29 H29 120.7 . . ?
C28 C29 B1 61.2(2) . . ?
C28 C29 B4 61.9(2) . . ?
C28 C29 B5 111.6(3) . . ?
C28 C29 B6 111.1(3) . . ?
B1 C29 H29 118.3 . . ?
B4 C29 H29 117.7 . . ?
B4 C29 B1 114.0(3) . . ?
B5 C29 H29 118.3 . . ?
B5 C29 B1 114.1(3) . . ?
B5 C29 B4 62.2(2) . . ?
B6 C29 H29 118.6 . . ?
B6 C29 B1 61.8(2) . . ?
B6 C29 B4 114.4(3) . . ?
B6 C29 B5 63.3(3) . . ?
C2 C1 C6 119.1(3) . . ?
C2 C1 C7 121.2(3) . . ?
C6 C1 C7 119.6(3) . . ?
C1 C2 H2 120.0 . . ?
C1 C2 C3 120.0(3) . . ?
C3 C2 H2 120.0 . . ?
C2 C3 H3 120.0 . . ?
C4 C3 C2 120.0(3) . . ?
C4 C3 H3 120.0 . . ?
C3 C4 H4 119.7 . . ?
C5 C4 C3 120.6(3) . . ?
C5 C4 H4 119.7 . . ?
C4 C5 H5 119.9 . . ?
C4 C5 C6 120.2(3) . . ?
C6 C5 H5 119.9 . . ?
C1 C6 H6 119.9 . . ?
C5 C6 C1 120.2(3) . . ?
C5 C6 H6 119.9 . . ?
C8 C7 C1 114.8(3) . . ?
C14 C7 C1 122.4(3) . . ?
C14 C7 C8 122.8(3) . . ?
C9 C8 C7 118.6(3) . . ?
C13 C8 C7 122.8(3) . . ?
C13 C8 C9 118.6(3) . . ?
C8 C9 H9 119.6 . . ?
C10 C9 C8 120.7(3) . . ?
C10 C9 H9 119.6 . . ?
C9 C10 H10 119.9 . . ?
C9 C10 C11 120.2(3) . . ?
C11 C10 H10 119.9 . . ?
C10 C11 H11 120.4 . . ?
C12 C11 C10 119.3(3) . . ?
C12 C11 H11 120.4 . . ?
C11 C12 H12 119.6 . . ?
C11 C12 C13 120.8(3) . . ?
C13 C12 H12 119.6 . . ?
C8 C13 C12 120.3(3) . . ?
C8 C13 H13 119.9 . . ?
C12 C13 H13 119.9 . . ?
C7 C14 C15 124.4(3) . . ?
C7 C14 C21 121.2(3) . . ?
C15 C14 C21 114.4(3) . . ?
C16 C15 C14 121.7(3) . . ?
C16 C15 C20 118.2(3) . . ?
C20 C15 C14 120.1(3) . . ?
C15 C16 H16 119.8 . . ?
C17 C16 C15 120.5(3) . . ?
C17 C16 H16 119.8 . . ?
C16 C17 H17 119.6 . . ?
C18 C17 C16 120.8(3) . . ?
C18 C17 H17 119.6 . . ?
C17 C18 H18 120.2 . . ?
C17 C18 C19 119.7(3) . . ?
C19 C18 H18 120.2 . . ?
C18 C19 H19 120.0 . . ?
C20 C19 C18 120.0(3) . . ?
C20 C19 H19 120.0 . . ?
C15 C20 H20 119.6 . . ?
C19 C20 C15 120.9(3) . . ?
C19 C20 H20 119.6 . . ?
C22 C21 C14 121.1(3) . . ?
C22 C21 C26 119.2(3) . . ?
C26 C21 C14 119.6(3) . . ?
C21 C22 H22 119.5 . . ?
C21 C22 C23 121.0(3) . . ?
C23 C22 H22 119.5 . . ?
C22 C23 H23 120.8 . . ?
C24 C23 C22 118.5(3) . . ?
C24 C23 H23 120.8 . . ?
F1 C24 C23 118.8(3) . . ?
F1 C24 C25 118.4(3) . . ?
C25 C24 C23 122.8(3) . . ?
C24 C25 C26 117.6(3) . . ?
C24 C25 C27 119.5(3) . . ?
C26 C25 C27 122.8(3) . . ?
C21 C26 C25 121.0(3) . . ?
C21 C26 H26 119.5 . . ?
C25 C26 H26 119.5 . . ?
Cl1 C27 H27 106.5 . . ?
C25 C27 Cl1 110.0(2) . . ?
C25 C27 H27 106.5 . . ?
C25 C27 C28 114.9(2) . . ?
C28 C27 Cl1 111.8(2) . . ?
C28 C27 H27 106.5 . . ?
C29 C28 B1 61.6(2) . . ?
C29 C28 B2 110.5(3) . . ?
C29 C28 B3 109.9(3) . . ?
C29 C28 B4 61.0(2) . . ?
C27 C28 C29 121.0(3) . . ?
C27 C28 B1 117.2(3) . . ?
C27 C28 B2 118.7(3) . . ?
C27 C28 B3 120.1(3) . . ?
C27 C28 B4 119.2(3) . . ?
B1 C28 B2 61.8(2) . . ?
B1 C28 B4 113.6(3) . . ?
B2 C28 B4 113.4(3) . . ?
B3 C28 B1 113.3(3) . . ?
B3 C28 B2 62.7(2) . . ?
B3 C28 B4 61.6(2) . . ?
C29 B1 H1 124.6 . . ?
C29 B1 B2 105.0(3) . . ?
C29 B1 B6 58.5(2) . . ?
C29 B1 B7 105.4(3) . . ?
C28 B1 C29 57.21(19) . . ?
C28 B1 H1 124.0 . . ?
C28 B1 B2 59.2(2) . . ?
C28 B1 B6 105.1(3) . . ?
C28 B1 B7 106.2(3) . . ?
B2 B1 H1 121.7 . . ?
B6 B1 H1 121.9 . . ?
B6 B1 B2 108.6(3) . . ?
B7 B1 H1 122.0 . . ?
B7 B1 B2 60.6(2) . . ?
B7 B1 B6 60.6(2) . . ?
C28 B2 B1 59.1(2) . . ?
C28 B2 H2A 124.4 . . ?
C28 B2 B3 58.5(2) . . ?
C28 B2 B7 105.2(3) . . ?
C28 B2 B8 105.2(3) . . ?
B1 B2 H2A 121.7 . . ?
B1 B2 B3 107.7(3) . . ?
B1 B2 B7 59.5(2) . . ?
B1 B2 B8 108.2(3) . . ?
B3 B2 H2A 121.7 . . ?
B7 B2 H2A 122.0 . . ?
B7 B2 B3 108.3(3) . . ?
B8 B2 H2A 121.9 . . ?
B8 B2 B3 59.8(2) . . ?
B8 B2 B7 60.9(2) . . ?
C28 B3 B2 58.77(19) . . ?
C28 B3 H3A 124.2 . . ?
C28 B3 B4 59.6(2) . . ?
C28 B3 B8 105.1(3) . . ?
C28 B3 B9 105.6(3) . . ?
B2 B3 H3A 121.5 . . ?
B4 B3 B2 108.6(3) . . ?
B4 B3 H3A 121.1 . . ?
B4 B3 B8 108.6(3) . . ?
B8 B3 B2 59.5(2) . . ?
B8 B3 H3A 122.0 . . ?
B9 B3 B2 108.5(3) . . ?
B9 B3 H3A 121.8 . . ?
B9 B3 B4 59.7(2) . . ?
B9 B3 B8 61.0(2) . . ?
C29 B4 C28 57.17(19) . . ?
C29 B4 B3 104.7(3) . . ?
C29 B4 H4A 124.5 . . ?
C29 B4 B5 58.9(2) . . ?
C29 B4 B9 105.2(3) . . ?
C28 B4 B3 58.8(2) . . ?
C28 B4 H4A 124.2 . . ?
C28 B4 B5 105.2(3) . . ?
C28 B4 B9 105.3(3) . . ?
B3 B4 H4A 122.2 . . ?
B3 B4 B5 108.2(3) . . ?
B5 B4 H4A 121.8 . . ?
B9 B4 B3 60.0(3) . . ?
B9 B4 H4A 122.6 . . ?
B9 B4 B5 60.4(3) . . ?
C29 B5 B4 58.9(2) . . ?
C29 B5 H5A 125.1 . . ?
C29 B5 B6 58.0(2) . . ?
C29 B5 B9 104.4(3) . . ?
C29 B5 B10 104.0(3) . . ?
B4 B5 H5A 121.9 . . ?
B4 B5 B6 107.4(3) . . ?
B4 B5 B9 59.3(3) . . ?
B4 B5 B10 107.4(3) . . ?
B6 B5 H5A 121.8 . . ?
B9 B5 H5A 122.4 . . ?
B9 B5 B6 107.9(3) . . ?
B9 B5 B10 60.4(3) . . ?
B10 B5 H5A 122.6 . . ?
B10 B5 B6 59.8(3) . . ?
C29 B6 B1 59.7(2) . . ?
C29 B6 B5 58.7(2) . . ?
C29 B6 H6A 124.2 . . ?
C29 B6 B7 105.6(3) . . ?
C29 B6 B10 104.6(3) . . ?
B1 B6 B5 108.6(3) . . ?
B1 B6 H6A 121.4 . . ?
B1 B6 B7 59.6(2) . . ?
B1 B6 B10 107.4(3) . . ?
B5 B6 H6A 121.2 . . ?
B7 B6 B5 108.6(3) . . ?
B7 B6 H6A 122.0 . . ?
B7 B6 B10 60.1(3) . . ?
B10 B6 B5 59.9(3) . . ?
B10 B6 H6A 122.8 . . ?
B1 B7 B2 60.0(2) . . ?
B1 B7 B6 59.8(2) . . ?
B1 B7 H7 121.9 . . ?
B1 B7 B8 107.3(3) . . ?
B1 B7 B10 107.7(3) . . ?
B2 B7 H7 122.3 . . ?
B2 B7 B8 59.4(2) . . ?
B2 B7 B10 107.0(3) . . ?
B6 B7 B2 107.5(3) . . ?
B6 B7 H7 121.8 . . ?
B6 B7 B8 107.5(3) . . ?
B6 B7 B10 60.2(3) . . ?
B8 B7 H7 122.4 . . ?
B10 B7 H7 122.1 . . ?
B10 B7 B8 59.4(3) . . ?
B2 B8 B3 60.6(2) . . ?
B2 B8 B7 59.7(2) . . ?
B2 B8 H8 121.6 . . ?
B2 B8 B9 107.8(3) . . ?
B2 B8 B10 107.7(3) . . ?
B3 B8 B7 108.0(3) . . ?
B3 B8 H8 122.0 . . ?
B3 B8 B9 59.0(2) . . ?
B7 B8 H8 121.7 . . ?
B9 B8 B7 108.0(3) . . ?
B9 B8 H8 122.0 . . ?
B10 B8 B3 107.4(3) . . ?
B10 B8 B7 59.9(2) . . ?
B10 B8 H8 121.9 . . ?
B10 B8 B9 60.2(3) . . ?
B3 B9 B5 108.4(3) . . ?
B3 B9 B8 59.9(2) . . ?
B3 B9 H9A 121.7 . . ?
B3 B9 B10 107.3(3) . . ?
B4 B9 B3 60.3(2) . . ?
B4 B9 B5 60.4(3) . . ?
B4 B9 B8 108.3(3) . . ?
B4 B9 H9A 121.3 . . ?
B4 B9 B10 108.1(3) . . ?
B5 B9 B8 108.0(3) . . ?
B5 B9 H9A 121.4 . . ?
B5 B9 B10 60.2(3) . . ?
B8 B9 H9A 121.9 . . ?
B10 B9 B8 59.3(3) . . ?
B10 B9 H9A 122.2 . . ?
B5 B10 B9 59.5(3) . . ?
B5 B10 H10A 121.6 . . ?
B6 B10 B5 60.3(3) . . ?
B6 B10 B9 107.6(3) . . ?
B6 B10 H10A 122.1 . . ?
B7 B10 B5 108.5(3) . . ?
B7 B10 B6 59.6(2) . . ?
B7 B10 B9 108.8(3) . . ?
B7 B10 H10A 121.2 . . ?
B8 B10 B5 108.4(3) . . ?
B8 B10 B6 108.0(3) . . ?
B8 B10 B7 60.7(2) . . ?
B8 B10 B9 60.5(3) . . ?
B8 B10 H10A 121.3 . . ?
B9 B10 H10A 121.7 . . ?

loop_
_geom_bond_atom_site_label_1
_geom_bond_atom_site_label_2
_geom_bond_distance
_geom_bond_site_symmetry_2
_geom_bond_publ_flag
Cl1 C27 1.791(3) . ?
F1 C24 1.356(4) . ?
C29 H29 1.1000 . ?
C29 C28 1.647(5) . ?
C29 B1 1.723(5) . ?
C29 B4 1.713(5) . ?
C29 B5 1.713(6) . ?
C29 B6 1.701(6) . ?
C1 C2 1.394(4) . ?
C1 C6 1.401(4) . ?
C1 C7 1.500(4) . ?
C2 H2 0.9300 . ?
C2 C3 1.398(5) . ?
C3 H3 0.9300 . ?
C3 C4 1.380(5) . ?
C4 H4 0.9300 . ?
C4 C5 1.375(5) . ?
C5 H5 0.9300 . ?
C5 C6 1.390(5) . ?
C6 H6 0.9300 . ?
C7 C8 1.497(4) . ?
C7 C14 1.348(4) . ?
C8 C9 1.403(4) . ?
C8 C13 1.391(4) . ?
C9 H9 0.9300 . ?
C9 C10 1.388(5) . ?
C10 H10 0.9300 . ?
C10 C11 1.389(5) . ?
C11 H11 0.9300 . ?
C11 C12 1.386(5) . ?
C12 H12 0.9300 . ?
C12 C13 1.391(5) . ?
C13 H13 0.9300 . ?
C14 C15 1.488(4) . ?
C14 C21 1.506(4) . ?
C15 C16 1.400(5) . ?
C15 C20 1.401(5) . ?
C16 H16 0.9300 . ?
C16 C17 1.392(5) . ?
C17 H17 0.9300 . ?
C17 C18 1.373(6) . ?
C18 H18 0.9300 . ?
C18 C19 1.396(5) . ?
C19 H19 0.9300 . ?
C19 C20 1.389(5) . ?
C20 H20 0.9300 . ?
C21 C22 1.386(4) . ?
C21 C26 1.396(4) . ?
C22 H22 0.9300 . ?
C22 C23 1.387(5) . ?
C23 H23 0.9300 . ?
C23 C24 1.382(5) . ?
C24 C25 1.382(5) . ?
C25 C26 1.401(4) . ?
C25 C27 1.504(4) . ?
C26 H26 0.9300 . ?
C27 H27 0.9800 . ?
C27 C28 1.544(4) . ?
C28 B1 1.716(5) . ?
C28 B2 1.719(5) . ?
C28 B3 1.714(5) . ?
C28 B4 1.728(5) . ?
B1 H1 1.1000 . ?
B1 B2 1.763(5) . ?
B1 B6 1.759(6) . ?
B1 B7 1.755(6) . ?
B2 H2A 1.1000 . ?
B2 B3 1.786(5) . ?
B2 B7 1.774(5) . ?
B2 B8 1.767(5) . ?
B3 H3A 1.1000 . ?
B3 B4 1.762(6) . ?
B3 B8 1.772(6) . ?
B3 B9 1.757(6) . ?
B4 H4A 1.1000 . ?
B4 B5 1.770(6) . ?
B4 B9 1.751(6) . ?
B5 H5A 1.1000 . ?
B5 B6 1.791(6) . ?
B5 B9 1.771(8) . ?
B5 B10 1.784(7) . ?
B6 H6A 1.1000 . ?
B6 B7 1.773(6) . ?
B6 B10 1.783(7) . ?
B7 H7 1.1000 . ?
B7 B8 1.794(6) . ?
B7 B10 1.781(6) . ?
B8 H8 1.1000 . ?
B8 B9 1.792(7) . ?
B8 B10 1.771(7) . ?
B9 H9A 1.1000 . ?
B9 B10 1.787(6) . ?
B10 H10A 1.1000 . ?

loop_
_twin_individual_id
_twin_individual_mass_fraction_refined
1 0.41(7)
2 0.31(2)
3 0.14(5)
4 0.14(5)
